data_4086642
loop_
_publ_author_name
'Morosaki, Tomohito'
'Suzuki, Tsubasa'
'Fujii, Takayoshi'

_publ_section_title
;
 Syntheses and Structural Characterization of Mono-, Di-, and Tetranuclear
 Silver Carbone Complexes
;
_journal_issue 16
_journal_name_full Organometallics
_journal_page_first 2715
_journal_paper_doi 10.1021/acs.organomet.6b00452
_journal_volume 35
_journal_year 2016
_chemical_compound_source 'acetone, diethyl ether'
_chemical_formula_sum 'C28 H23 Ag2 F6 N O6 S3 Se'
_chemical_formula_weight 974.35
_chemical_melting_point 433.0(10)
_chemical_name_systematic
;
 ?
;
_space_group_IT_number 15
_symmetry_cell_setting monoclinic
_symmetry_space_group_name_Hall '-C 2yc'
_symmetry_space_group_name_H-M 'C 1 2/c 1'
_atom_sites_solution_hydrogens geom
_atom_sites_solution_primary direct
_atom_sites_solution_secondary difmap
_audit_creation_method SHELXL-97
_cell_angle_alpha 90.00
_cell_angle_beta 116.831(4)
_cell_angle_gamma 90.00
_cell_formula_units_Z 8
_cell_length_a 23.760(4)
_cell_length_b 17.913(4)
_cell_length_c 17.308(3)
_cell_measurement_reflns_used 22958
_cell_measurement_temperature 173(2)
_cell_measurement_theta_max 27.50
_cell_measurement_theta_min 3.10
_cell_volume 6573(2)
_computing_cell_refinement PROCESS-AUTO
_computing_data_collection PROCESS-AUTO
_computing_molecular_graphics 'Yadokari-XG 2009 (Wakita Nemoto et al., 2009)'
_computing_publication_material 'Yadokari-XG 2009 (Wakita,Nemoto et al., 2009)'
_computing_structure_refinement 'SHELXL-97 (Sheldrick, 1997)'
_computing_structure_solution 'SHELXS-97 (Sheldrick, 1990)'
_diffrn_ambient_temperature 173(2)
_diffrn_detector_area_resol_mean 10.0
_diffrn_measured_fraction_theta_full 0.992
_diffrn_measured_fraction_theta_max 0.992
_diffrn_measurement_device_type 'Rigaku RAXIS-RAPID'
_diffrn_measurement_method \w
_diffrn_radiation_monochromator 'Graphite Monochromator'
_diffrn_radiation_source 'fine-focus sealed tube'
_diffrn_radiation_type 'Mo K\a'
_diffrn_radiation_wavelength 0.71075
_diffrn_reflns_av_R_equivalents 0.0573
_diffrn_reflns_av_sigmaI/netI 0.0537
_diffrn_reflns_limit_h_max 25
_diffrn_reflns_limit_h_min -30
_diffrn_reflns_limit_k_max 23
_diffrn_reflns_limit_k_min -23
_diffrn_reflns_limit_l_max 22
_diffrn_reflns_limit_l_min -21
_diffrn_reflns_number 28904
_diffrn_reflns_theta_full 27.48
_diffrn_reflns_theta_max 27.48
_diffrn_reflns_theta_min 3.10
_exptl_absorpt_coefficient_mu 2.566
_exptl_absorpt_correction_T_max 1.0000
_exptl_absorpt_correction_T_min 0.3004
_exptl_absorpt_correction_type multi-scan
_exptl_absorpt_process_details
;
 Higashi, T. (1995). Program for Absorption Correction.
 Rigaku Corporation, Tokyo, Japan
;
_exptl_crystal_colour colorless
_exptl_crystal_density_diffrn 1.969
_exptl_crystal_density_method 'not measured'
_exptl_crystal_description block
_exptl_crystal_F_000 3808
_exptl_crystal_size_max 0.33
_exptl_crystal_size_mid 0.14
_exptl_crystal_size_min 0.11
_refine_diff_density_max 0.824
_refine_diff_density_min -1.033
_refine_diff_density_rms 0.151
_refine_ls_extinction_coef 0.00037(7)
_refine_ls_extinction_expression Fc^*^=kFc[1+0.001xFc^2^\l^3^/sin(2\q)]^-1/4^
_refine_ls_extinction_method SHELXL
_refine_ls_goodness_of_fit_ref 1.057
_refine_ls_hydrogen_treatment mixed
_refine_ls_matrix_type full
_refine_ls_number_parameters 503
_refine_ls_number_reflns 7481
_refine_ls_number_restraints 0
_refine_ls_restrained_S_all 1.057
_refine_ls_R_factor_all 0.0803
_refine_ls_R_factor_gt 0.0483
_refine_ls_shift/su_max 0.001
_refine_ls_shift/su_mean 0.000
_refine_ls_structure_factor_coef Fsqd
_refine_ls_weighting_details 'calc w=1/[\s^2^(Fo^2^)+(0.0786P)^2^+2.6662P] where P=(Fo^2^+2Fc^2^)/3'
_refine_ls_weighting_scheme calc
_refine_ls_wR_factor_gt 0.1248
_refine_ls_wR_factor_ref 0.1434
_reflns_number_gt 5122
_reflns_number_total 7481
_reflns_threshold_expression >2sigma(I)
_cod_data_source_file om6b00452_si_002.cif
_cod_data_source_block 3c
_cod_depositor_comments
;
The following automatic conversions were performed:

'_chemical_melting_point' value '432-434' was changed to '433.0(10)'
- the average value was taken and precision was estimated.

Automatic conversion script
Id: cif_fix_values 4268 2015-11-12 08:31:59Z antanas 

 Adding full bibliography for 4086637--4086642.cif.
;
_cod_original_cell_volume 6574(2)
_cod_original_sg_symbol_H-M 'C 2/c'
_cod_database_code 4086642

loop_
_symmetry_equiv_pos_as_xyz
'x, y, z'
'-x, y, -z+1/2'
'x+1/2, y+1/2, z'
'-x+1/2, y+1/2, -z+1/2'
'-x, -y, -z'
'x, -y, z-1/2'
'-x+1/2, -y+1/2, -z'
'x+1/2, -y+1/2, z-1/2'

loop_
_atom_site_label
_atom_site_type_symbol
_atom_site_fract_x
_atom_site_fract_y
_atom_site_fract_z
_atom_site_U_iso_or_equiv
_atom_site_adp_type
_atom_site_occupancy
_atom_site_symmetry_multiplicity
_atom_site_calc_flag
_atom_site_refinement_flags
_atom_site_disorder_assembly
_atom_site_disorder_group
S1 S 0.85279(7) 0.41586(9) 0.28890(9) 0.0505(4) Uani 1 1 d . . .
O1 O 0.7876(2) 0.4070(4) 0.2291(3) 0.0928(19) Uani 1 1 d . A .
O2 O 0.8938(2) 0.3607(3) 0.2820(3) 0.0627(12) Uani 1 1 d . . .
O3 O 0.8743(3) 0.4915(3) 0.2989(3) 0.0809(15) Uani 1 1 d . . .
C1 C 0.8531(4) 0.3962(4) 0.3920(4) 0.0649(18) Uani 1 1 d . . .
F1 F 0.8122(2) 0.4388(3) 0.4045(2) 0.0855(13) Uani 1 1 d . . .
F2 F 0.8372(4) 0.3254(3) 0.3953(4) 0.133(2) Uani 1 1 d . . .
F3 F 0.9083(2) 0.4083(4) 0.4564(3) 0.126(2) Uani 1 1 d . . .
S2A S 0.66962(19) 0.4861(2) -0.0227(2) 0.0562(12) Uani 0.461(6) 1 d P A 1
O4A O 0.6653(8) 0.4390(12) 0.0497(13) 0.081(6) Uani 0.461(6) 1 d P A 1
O5A O 0.6926(8) 0.5576(7) 0.0093(11) 0.112(6) Uani 0.461(6) 1 d P A 1
O6A O 0.6859(6) 0.4413(8) -0.0736(9) 0.072(3) Uani 0.461(6) 1 d P A 1
C2A C 0.5843(9) 0.5048(10) -0.0856(13) 0.078(5) Uani 0.461(6) 1 d P A 1
F4A F 0.5550(5) 0.5212(7) -0.0460(7) 0.101(4) Uani 0.461(6) 1 d P A 1
F5A F 0.5859(19) 0.5519(19) -0.136(2) 0.170(14) Uani 0.461(6) 1 d P A 1
F6A F 0.5551(4) 0.4414(6) -0.1305(7) 0.093(4) Uani 0.461(6) 1 d P A 1
S2B S 0.64369(17) 0.4466(2) -0.03006(19) 0.0512(11) Uani 0.539(6) 1 d P A 2
O4B O 0.6959(5) 0.4380(10) 0.0550(10) 0.062(3) Uani 0.539(6) 1 d P A 2
O5B O 0.6519(5) 0.4150(6) -0.1008(6) 0.062(3) Uani 0.539(6) 1 d P . 2
O6B O 0.5815(4) 0.4385(6) -0.0349(7) 0.078(3) Uani 0.539(6) 1 d P A 2
C2B C 0.6474(8) 0.5464(8) -0.0482(9) 0.076(4) Uani 0.539(6) 1 d P A 2
F4B F 0.6356(5) 0.5876(4) 0.0104(5) 0.091(3) Uani 0.539(6) 1 d P A 2
F5B F 0.7018(4) 0.5605(5) -0.0505(7) 0.074(3) Uani 0.539(6) 1 d P A 2
F6B F 0.5898(12) 0.5667(12) -0.1322(10) 0.086(5) Uani 0.539(6) 1 d P A 2
Ag1 Ag 0.787518(18) 0.20424(3) 0.07224(2) 0.04941(17) Uani 1 1 d . . .
Ag2 Ag 0.72974(2) 0.32710(3) 0.12052(3) 0.05123(16) Uani 1 1 d . . .
S2 S 0.86946(6) 0.29667(10) -0.00469(8) 0.0468(4) Uani 1 1 d . A .
N1 N 0.87274(19) 0.2369(3) 0.0627(3) 0.0483(12) Uani 1 1 d . . .
C2 C 0.9291(2) 0.2792(5) -0.0389(3) 0.0566(18) Uani 1 1 d . . .
C3 C 0.9314(2) 0.2378(4) 0.1474(3) 0.0557(17) Uani 1 1 d . A .
H3 H 0.9683 0.2437 0.1366 0.084 Uiso 1 1 calc R . .
H3A H 0.9349 0.1907 0.1781 0.084 Uiso 1 1 calc R . .
H3B H 0.9295 0.2795 0.1827 0.084 Uiso 1 1 calc R . .
C4 C 0.9516(3) 0.4089(4) 0.0907(4) 0.0605(18) Uani 1 1 d . A .
H4 H 0.9848 0.3796 0.0904 0.073 Uiso 1 1 calc R . .
C5 C 0.7965(2) 0.2896(4) -0.0919(3) 0.0451(14) Uani 1 1 d . . .
C6 C 0.8538(3) 0.4942(4) 0.0913(4) 0.0586(17) Uani 1 1 d . . .
H6 H 0.8207 0.5236 0.0920 0.070 Uiso 1 1 calc R . .
C7 C 0.9492(3) 0.3343(5) -0.0774(4) 0.071(2) Uani 1 1 d . A .
H7 H 0.9364 0.3847 -0.0784 0.086 Uiso 1 1 calc R . .
C8 C 0.9469(3) 0.2056(5) -0.0361(4) 0.072(2) Uani 1 1 d . A .
H8 H 0.9322 0.1685 -0.0104 0.086 Uiso 1 1 calc R . .
C9 C 0.8884(2) 0.3874(4) 0.0436(3) 0.0476(14) Uani 1 1 d . . .
C10 C 0.9881(4) 0.3147(7) -0.1141(5) 0.091(3) Uani 1 1 d . . .
H10 H 1.0017 0.3517 -0.1414 0.109 Uiso 1 1 calc R A .
C11 C 0.8402(3) 0.4293(4) 0.0441(4) 0.0536(16) Uani 1 1 d . A .
H11 H 0.7977 0.4135 0.0119 0.064 Uiso 1 1 calc R . .
C12 C 1.0071(3) 0.2423(8) -0.1114(5) 0.105(4) Uani 1 1 d . A .
H12 H 1.0340 0.2292 -0.1364 0.126 Uiso 1 1 calc R . .
C13 C 0.9166(4) 0.5166(4) 0.1385(4) 0.0638(18) Uani 1 1 d . A .
H13 H 0.9263 0.5615 0.1712 0.077 Uiso 1 1 calc R . .
C14 C 0.9638(3) 0.4745(4) 0.1376(4) 0.0648(19) Uani 1 1 d . . .
H14 H 1.0062 0.4905 0.1701 0.078 Uiso 1 1 calc R A .
C15 C 0.9871(4) 0.1873(6) -0.0719(5) 0.093(3) Uani 1 1 d . . .
H15 H 1.0010 0.1373 -0.0695 0.111 Uiso 1 1 calc R A .
Se1 Se 0.79524(2) 0.36051(4) -0.17615(3) 0.04578(18) Uani 1 1 d . A .
C16 C 0.8080(3) 0.3042(4) -0.2637(3) 0.0463(14) Uani 1 1 d . . .
C17 C 0.7948(4) 0.3434(4) -0.3394(4) 0.074(2) Uani 1 1 d . A .
H17 H 0.7795 0.3932 -0.3471 0.089 Uiso 1 1 calc R . .
C18 C 0.8047(4) 0.3074(5) -0.4033(4) 0.079(2) Uani 1 1 d . . .
H18 H 0.7953 0.3326 -0.4561 0.094 Uiso 1 1 calc R A .
C19 C 0.7056(3) 0.3771(3) -0.2431(3) 0.0450(14) Uani 1 1 d . . .
C20 C 0.6653(2) 0.3171(4) -0.2760(3) 0.0479(14) Uani 1 1 d . A .
H20 H 0.6803 0.2671 -0.2648 0.057 Uiso 1 1 calc R . .
C21 C 0.8278(3) 0.2361(5) -0.3913(4) 0.0608(18) Uani 1 1 d . A .
H21 H 0.8357 0.2126 -0.4347 0.073 Uiso 1 1 calc R . .
C22 C 0.8293(3) 0.2335(4) -0.2516(4) 0.0622(18) Uani 1 1 d . A .
H22 H 0.8374 0.2078 -0.1997 0.075 Uiso 1 1 calc R . .
C23 C 0.8396(4) 0.1983(5) -0.3161(4) 0.073(2) Uani 1 1 d . . .
H23 H 0.8547 0.1484 -0.3082 0.087 Uiso 1 1 calc R A .
C24 C 0.6869(3) 0.4501(4) -0.2591(4) 0.0662(19) Uani 1 1 d . A .
H24 H 0.7163 0.4900 -0.2359 0.079 Uiso 1 1 calc R . .
C25 C 0.6225(4) 0.4635(5) -0.3112(5) 0.084(3) Uani 1 1 d . . .
H25 H 0.6075 0.5133 -0.3242 0.101 Uiso 1 1 calc R A .
C26 C 0.6012(3) 0.3333(5) -0.3269(4) 0.0658(19) Uani 1 1 d . . .
H26 H 0.5716 0.2938 -0.3499 0.079 Uiso 1 1 calc R A .
C27 C 0.5815(3) 0.4054(5) -0.3433(5) 0.076(2) Uani 1 1 d . A .
H27 H 0.5379 0.4155 -0.3780 0.091 Uiso 1 1 calc R . .

loop_
_atom_site_aniso_label
_atom_site_aniso_U_11
_atom_site_aniso_U_22
_atom_site_aniso_U_33
_atom_site_aniso_U_23
_atom_site_aniso_U_13
_atom_site_aniso_U_12
S1 0.0458(8) 0.0602(10) 0.0403(7) -0.0126(6) 0.0148(6) 0.0009(7)
O1 0.042(2) 0.153(5) 0.059(3) -0.047(3) 0.003(2) 0.007(3)
O2 0.058(3) 0.067(3) 0.070(3) -0.010(2) 0.036(2) 0.006(2)
O3 0.112(4) 0.056(3) 0.088(3) -0.008(3) 0.057(3) -0.002(3)
C1 0.073(4) 0.063(5) 0.064(4) -0.011(3) 0.036(4) 0.009(4)
F1 0.091(3) 0.110(4) 0.066(2) -0.020(2) 0.045(2) 0.010(3)
F2 0.242(8) 0.083(4) 0.146(5) 0.007(3) 0.152(5) 0.004(4)
F3 0.092(3) 0.205(6) 0.043(2) -0.013(3) -0.002(2) 0.049(4)
S2A 0.0400(18) 0.028(2) 0.069(2) -0.0046(17) -0.0030(17) -0.0029(16)
O4A 0.099(13) 0.065(9) 0.052(7) 0.012(6) 0.011(11) 0.036(12)
O5A 0.091(11) 0.052(8) 0.123(12) -0.003(8) -0.013(11) -0.017(7)
O6A 0.063(7) 0.067(9) 0.094(10) -0.005(7) 0.042(7) 0.014(6)
C2A 0.089(12) 0.040(10) 0.106(13) 0.009(10) 0.047(11) 0.016(9)
F4A 0.072(6) 0.144(11) 0.103(7) -0.015(7) 0.053(6) 0.016(6)
F5A 0.15(2) 0.062(14) 0.24(3) 0.063(14) 0.032(18) 0.019(12)
F6A 0.059(5) 0.081(7) 0.126(9) -0.014(6) 0.030(6) -0.017(5)
S2B 0.0463(18) 0.054(2) 0.0484(17) 0.0086(14) 0.0167(14) 0.0152(17)
O4B 0.056(6) 0.077(8) 0.040(5) 0.006(4) 0.009(6) 0.018(7)
O5B 0.071(7) 0.067(7) 0.041(5) 0.000(4) 0.019(5) 0.014(5)
O6B 0.048(5) 0.076(7) 0.103(8) 0.025(6) 0.029(5) 0.001(4)
C2B 0.082(10) 0.050(9) 0.064(8) 0.013(7) 0.005(8) 0.015(8)
F4B 0.164(10) 0.043(5) 0.079(5) 0.001(4) 0.067(6) 0.017(5)
F5B 0.061(5) 0.071(6) 0.099(6) 0.015(5) 0.045(5) -0.015(4)
F6B 0.143(14) 0.048(8) 0.085(7) 0.048(6) 0.065(9) 0.037(7)
Ag1 0.0286(2) 0.0866(4) 0.0320(2) 0.00477(19) 0.01279(17) 0.0146(2)
Ag2 0.0372(2) 0.0733(4) 0.0408(2) -0.0004(2) 0.01548(19) 0.0049(2)
S2 0.0253(6) 0.0823(11) 0.0294(6) -0.0053(6) 0.0092(5) 0.0087(6)
N1 0.030(2) 0.080(4) 0.028(2) 0.002(2) 0.0062(18) 0.017(2)
C2 0.020(2) 0.113(6) 0.033(3) -0.012(3) 0.009(2) 0.004(3)
C3 0.029(3) 0.091(5) 0.037(3) 0.000(3) 0.005(2) 0.012(3)
C4 0.040(3) 0.092(5) 0.039(3) -0.012(3) 0.010(3) 0.006(3)
C5 0.030(2) 0.079(4) 0.022(2) -0.002(2) 0.008(2) 0.004(3)
C6 0.059(4) 0.069(5) 0.050(3) 0.007(3) 0.026(3) 0.017(3)
C7 0.036(3) 0.129(7) 0.053(3) -0.025(4) 0.023(3) -0.017(4)
C8 0.037(3) 0.121(7) 0.052(4) -0.007(4) 0.015(3) 0.023(4)
C9 0.036(3) 0.071(4) 0.032(2) -0.002(3) 0.012(2) 0.006(3)
C10 0.058(4) 0.156(9) 0.072(5) -0.040(5) 0.041(4) -0.033(5)
C11 0.046(3) 0.068(4) 0.041(3) 0.012(3) 0.015(3) 0.016(3)
C12 0.043(4) 0.204(12) 0.078(5) -0.045(7) 0.036(4) 0.004(6)
C13 0.080(5) 0.064(5) 0.042(3) 0.002(3) 0.023(3) 0.005(4)
C14 0.049(3) 0.095(6) 0.042(3) -0.009(3) 0.014(3) 0.004(4)
C15 0.050(4) 0.160(9) 0.068(5) -0.015(5) 0.028(4) 0.034(5)
Se1 0.0341(3) 0.0673(4) 0.0327(3) -0.0064(2) 0.0122(2) -0.0070(3)
C16 0.039(3) 0.066(4) 0.035(3) -0.005(3) 0.017(2) -0.008(3)
C17 0.112(6) 0.071(5) 0.050(3) -0.008(3) 0.046(4) -0.017(4)
C18 0.116(7) 0.087(6) 0.042(3) -0.002(3) 0.045(4) -0.016(5)
C19 0.039(3) 0.061(4) 0.034(2) -0.003(2) 0.016(2) 0.005(3)
C20 0.033(3) 0.057(4) 0.043(3) 0.002(3) 0.007(2) 0.001(2)
C21 0.057(4) 0.089(6) 0.041(3) -0.012(3) 0.027(3) -0.005(4)
C22 0.058(4) 0.090(6) 0.048(3) 0.009(3) 0.033(3) 0.015(4)
C23 0.076(5) 0.094(6) 0.063(4) 0.004(4) 0.045(4) 0.027(4)
C24 0.068(4) 0.057(4) 0.055(4) 0.004(3) 0.011(3) 0.003(3)
C25 0.089(6) 0.074(6) 0.066(4) 0.019(4) 0.015(4) 0.035(5)
C26 0.039(3) 0.096(6) 0.048(3) 0.011(4) 0.007(3) 0.005(3)
C27 0.049(4) 0.099(6) 0.064(4) 0.013(4) 0.011(3) 0.024(4)

loop_
_atom_type_symbol
_atom_type_description
_atom_type_scat_dispersion_real
_atom_type_scat_dispersion_imag
_atom_type_scat_source
C C 0.0033 0.0016 'International Tables Vol C Tables 4.2.6.8 and 6.1.1.4'
H H 0.0000 0.0000 'International Tables Vol C Tables 4.2.6.8 and 6.1.1.4'
N N 0.0061 0.0033 'International Tables Vol C Tables 4.2.6.8 and 6.1.1.4'
O O 0.0106 0.0060 'International Tables Vol C Tables 4.2.6.8 and 6.1.1.4'
F F 0.0171 0.0103 'International Tables Vol C Tables 4.2.6.8 and 6.1.1.4'
S S 0.1246 0.1234 'International Tables Vol C Tables 4.2.6.8 and 6.1.1.4'
Se Se -0.0929 2.2259 'International Tables Vol C Tables 4.2.6.8 and 6.1.1.4'
Ag Ag -0.8971 1.1015 'International Tables Vol C Tables 4.2.6.8 and 6.1.1.4'

loop_
_geom_angle_atom_site_label_1
_geom_angle_atom_site_label_2
_geom_angle_atom_site_label_3
_geom_angle
_geom_angle_site_symmetry_1
_geom_angle_site_symmetry_3
O2 S1 O3 116.4(3) . .
O2 S1 O1 114.7(3) . .
O3 S1 O1 113.8(4) . .
O2 S1 C1 104.3(3) . .
O3 S1 C1 102.8(3) . .
O1 S1 C1 102.3(4) . .
S1 O1 Ag2 136.3(3) . .
F3 C1 F1 107.0(6) . .
F3 C1 F2 108.5(7) . .
F1 C1 F2 107.3(7) . .
F3 C1 S1 111.6(6) . .
F1 C1 S1 111.7(5) . .
F2 C1 S1 110.6(5) . .
O6A S2A O5A 128.0(12) . .
O6A S2A O4A 109.9(10) . .
O5A S2A O4A 109.5(12) . .
O6A S2A C2A 106.3(8) . .
O5A S2A C2A 101.3(9) . .
O4A S2A C2A 96.9(10) . .
S2A O4A Ag2 126.0(10) . .
F4A C2A F5A 116(2) . .
F4A C2A F6A 104.3(17) . .
F5A C2A F6A 110(2) . .
F4A C2A S2A 117.9(14) . .
F5A C2A S2A 100(2) . .
F6A C2A S2A 108.9(11) . .
O5B S2B O4B 116.2(7) . .
O5B S2B O6B 116.0(7) . .
O4B S2B O6B 115.7(8) . .
O5B S2B C2B 101.8(7) . .
O4B S2B C2B 101.2(9) . .
O6B S2B C2B 102.4(7) . .
S2B O4B Ag2 123.8(11) . .
S2B O5B Ag1 117.1(5) . 7_655
F5B C2B F4B 116.2(13) . .
F5B C2B F6B 113.0(14) . .
F4B C2B F6B 100.4(12) . .
F5B C2B S2B 108.2(10) . .
F4B C2B S2B 110.9(11) . .
F6B C2B S2B 107.8(12) . .
C5 Ag1 N1 161.2(2) 7_655 .
C5 Ag1 O5B 120.0(3) 7_655 7_655
N1 Ag1 O5B 76.9(3) . 7_655
C5 Ag1 Ag1 81.56(14) 7_655 7_655
N1 Ag1 Ag1 90.81(11) . 7_655
O5B Ag1 Ag1 138.0(2) 7_655 7_655
C5 Ag1 Ag2 48.01(17) 7_655 .
N1 Ag1 Ag2 113.14(14) . .
O5B Ag1 Ag2 153.5(2) 7_655 .
Ag1 Ag1 Ag2 68.08(2) 7_655 .
C5 Ag1 Ag2 118.32(12) 7_655 7_655
N1 Ag1 Ag2 69.98(11) . 7_655
O5B Ag1 Ag2 81.3(2) 7_655 7_655
Ag1 Ag1 Ag2 56.901(18) 7_655 7_655
Ag2 Ag1 Ag2 124.984(16) . 7_655
C5 Ag2 O4B 137.2(4) 7_655 .
C5 Ag2 O1 143.1(2) 7_655 .
O4B Ag2 O1 78.8(4) . .
C5 Ag2 O4A 127.9(5) 7_655 .
O4B Ag2 O4A 15.8(6) . .
O1 Ag2 O4A 84.7(5) . .
C5 Ag2 Ag1 48.04(14) 7_655 .
O4B Ag2 Ag1 129.1(4) . .
O1 Ag2 Ag1 121.85(12) . .
O4A Ag2 Ag1 137.2(5) . .
C5 Ag2 Ag1 72.99(13) 7_655 7_655
O4B Ag2 Ag1 77.4(4) . 7_655
O1 Ag2 Ag1 135.63(16) . 7_655
O4A Ag2 Ag1 82.4(5) . 7_655
Ag1 Ag2 Ag1 55.016(16) . 7_655
N1 S2 C5 107.3(3) . .
N1 S2 C9 111.0(3) . .
C5 S2 C9 114.8(3) . .
N1 S2 C2 110.3(3) . .
C5 S2 C2 109.4(2) . .
C9 S2 C2 104.1(3) . .
C3 N1 S2 115.7(4) . .
C3 N1 Ag1 114.5(3) . .
S2 N1 Ag1 120.3(2) . .
C8 C2 C7 122.0(6) . .
C8 C2 S2 115.5(6) . .
C7 C2 S2 121.8(6) . .
N1 C3 H3 109.5 . .
N1 C3 H3A 109.5 . .
H3 C3 H3A 109.5 . .
N1 C3 H3B 109.5 . .
H3 C3 H3B 109.5 . .
H3A C3 H3B 109.5 . .
C14 C4 C9 117.4(6) . .
C14 C4 H4 121.3 . .
C9 C4 H4 121.3 . .
S2 C5 Se1 106.4(3) . .
S2 C5 Ag2 110.1(3) . 7_655
Se1 C5 Ag2 123.9(2) . 7_655
S2 C5 Ag1 119.5(3) . 7_655
Se1 C5 Ag1 112.6(3) . 7_655
Ag2 C5 Ag1 84.0(2) 7_655 7_655
C11 C6 C13 119.6(6) . .
C11 C6 H6 120.2 . .
C13 C6 H6 120.2 . .
C10 C7 C2 119.0(9) . .
C10 C7 H7 120.5 . .
C2 C7 H7 120.5 . .
C2 C8 C15 118.0(8) . .
C2 C8 H8 121.0 . .
C15 C8 H8 121.0 . .
C11 C9 C4 121.6(6) . .
C11 C9 S2 117.7(5) . .
C4 C9 S2 119.9(5) . .
C12 C10 C7 120.2(9) . .
C12 C10 H10 119.9 . .
C7 C10 H10 119.9 . .
C9 C11 C6 119.6(6) . .
C9 C11 H11 120.2 . .
C6 C11 H11 120.2 . .
C10 C12 C15 120.4(8) . .
C10 C12 H12 119.8 . .
C15 C12 H12 119.8 . .
C14 C13 C6 120.2(7) . .
C14 C13 H13 119.9 . .
C6 C13 H13 119.9 . .
C13 C14 C4 121.6(6) . .
C13 C14 H14 119.2 . .
C4 C14 H14 119.2 . .
C8 C15 C12 120.3(9) . .
C8 C15 H15 119.8 . .
C12 C15 H15 119.8 . .
C5 Se1 C19 101.1(2) . .
C5 Se1 C16 107.0(3) . .
C19 Se1 C16 97.4(2) . .
C22 C16 C17 122.0(6) . .
C22 C16 Se1 123.0(4) . .
C17 C16 Se1 114.9(5) . .
C18 C17 C16 117.9(7) . .
C18 C17 H17 121.0 . .
C16 C17 H17 121.0 . .
C21 C18 C17 120.8(6) . .
C21 C18 H18 119.6 . .
C17 C18 H18 119.6 . .
C24 C19 C20 124.1(5) . .
C24 C19 Se1 115.9(5) . .
C20 C19 Se1 119.9(4) . .
C19 C20 C26 116.8(6) . .
C19 C20 H20 121.6 . .
C26 C20 H20 121.6 . .
C18 C21 C23 119.9(6) . .
C18 C21 H21 120.1 . .
C23 C21 H21 120.1 . .
C16 C22 C23 119.4(6) . .
C16 C22 H22 120.3 . .
C23 C22 H22 120.3 . .
C21 C23 C22 119.9(7) . .
C21 C23 H23 120.0 . .
C22 C23 H23 120.0 . .
C19 C24 C25 116.9(7) . .
C19 C24 H24 121.5 . .
C25 C24 H24 121.5 . .
C27 C25 C24 120.4(7) . .
C27 C25 H25 119.8 . .
C24 C25 H25 119.8 . .
C27 C26 C20 120.2(7) . .
C27 C26 H26 119.9 . .
C20 C26 H26 119.9 . .
C26 C27 C25 121.6(7) . .
C26 C27 H27 119.2 . .
C25 C27 H27 119.2 . .

loop_
_geom_bond_atom_site_label_1
_geom_bond_atom_site_label_2
_geom_bond_distance
_geom_bond_site_symmetry_2
S1 O2 1.430(5) .
S1 O3 1.431(5) .
S1 O1 1.431(4) .
S1 C1 1.814(7) .
O1 Ag2 2.267(5) .
C1 F3 1.299(8) .
C1 F1 1.329(8) .
C1 F2 1.332(9) .
S2A O6A 1.372(13) .
S2A O5A 1.405(13) .
S2A O4A 1.55(2) .
S2A C2A 1.847(19) .
O4A Ag2 2.484(17) .
C2A F4A 1.22(2) .
C2A F5A 1.22(3) .
C2A F6A 1.37(2) .
S2B O5B 1.441(10) .
S2B O4B 1.443(14) .
S2B O6B 1.448(10) .
S2B C2B 1.824(15) .
O4B Ag2 2.248(17) .
O5B Ag1 2.496(10) 7_655
C2B F5B 1.336(19) .
C2B F4B 1.380(18) .
C2B F6B 1.52(3) .
Ag1 C5 2.175(5) 7_655
Ag1 N1 2.184(5) .
Ag1 O5B 2.496(10) 7_655
Ag1 Ag1 2.8451(9) 7_655
Ag1 Ag2 2.9090(8) .
Ag1 Ag2 3.2215(8) 7_655
Ag2 C5 2.174(6) 7_655
Ag2 Ag1 3.2215(8) 7_655
S2 N1 1.560(5) .
S2 C5 1.714(5) .
S2 C9 1.790(6) .
S2 C2 1.793(6) .
N1 C3 1.499(6) .
C2 C8 1.378(11) .
C2 C7 1.391(10) .
C3 H3 0.9800 .
C3 H3A 0.9800 .
C3 H3B 0.9800 .
C4 C14 1.384(9) .
C4 C9 1.401(8) .
C4 H4 0.9500 .
C5 Se1 1.923(6) .
C5 Ag2 2.174(6) 7_655
C5 Ag1 2.175(5) 7_655
C6 C11 1.373(9) .
C6 C13 1.400(9) .
C6 H6 0.9500 .
C7 C10 1.384(10) .
C7 H7 0.9500 .
C8 C15 1.392(10) .
C8 H8 0.9500 .
C9 C11 1.373(8) .
C10 C12 1.367(14) .
C10 H10 0.9500 .
C11 H11 0.9500 .
C12 C15 1.398(14) .
C12 H12 0.9500 .
C13 C14 1.355(10) .
C13 H13 0.9500 .
C14 H14 0.9500 .
C15 H15 0.9500 .
Se1 C19 1.933(5) .
Se1 C16 1.954(6) .
C16 C22 1.345(9) .
C16 C17 1.391(8) .
C17 C18 1.390(10) .
C17 H17 0.9500 .
C18 C21 1.368(10) .
C18 H18 0.9500 .
C19 C24 1.369(9) .
C19 C20 1.381(8) .
C20 C26 1.403(8) .
C20 H20 0.9500 .
C21 C23 1.379(9) .
C21 H21 0.9500 .
C22 C23 1.395(9) .
C22 H22 0.9500 .
C23 H23 0.9500 .
C24 C25 1.403(10) .
C24 H24 0.9500 .
C25 C27 1.361(11) .
C25 H25 0.9500 .
C26 C27 1.360(11) .
C26 H26 0.9500 .
C27 H27 0.9500 .

loop_
_geom_torsion_atom_site_label_1
_geom_torsion_atom_site_label_2
_geom_torsion_atom_site_label_3
_geom_torsion_atom_site_label_4
_geom_torsion
_geom_torsion_site_symmetry_1
_geom_torsion_site_symmetry_4
O2 S1 O1 Ag2 -1.4(7) . .
O3 S1 O1 Ag2 136.2(5) . .
C1 S1 O1 Ag2 -113.7(6) . .
O2 S1 C1 F3 66.2(6) . .
O3 S1 C1 F3 -55.8(6) . .
O1 S1 C1 F3 -174.0(6) . .
O2 S1 C1 F1 -174.1(5) . .
O3 S1 C1 F1 63.9(6) . .
O1 S1 C1 F1 -54.3(6) . .
O2 S1 C1 F2 -54.7(6) . .
O3 S1 C1 F2 -176.6(6) . .
O1 S1 C1 F2 65.2(6) . .
O6A S2A O4A Ag2 32.0(15) . .
O5A S2A O4A Ag2 -113.3(14) . .
C2A S2A O4A Ag2 142.1(12) . .
O6A S2A C2A F4A 155.9(15) . .
O5A S2A C2A F4A -68.6(19) . .
O4A S2A C2A F4A 42.9(18) . .
O6A S2A C2A F5A -78(2) . .
O5A S2A C2A F5A 58(2) . .
O4A S2A C2A F5A 169(2) . .
O6A S2A C2A F6A 37.4(16) . .
O5A S2A C2A F6A 172.9(15) . .
O4A S2A C2A F6A -75.6(16) . .
O5B S2B O4B Ag2 -64.7(12) . .
O6B S2B O4B Ag2 76.3(11) . .
C2B S2B O4B Ag2 -173.9(9) . .
O4B S2B O5B Ag1 35.9(11) . 7_655
O6B S2B O5B Ag1 -105.1(7) . 7_655
C2B S2B O5B Ag1 144.7(7) . 7_655
O5B S2B C2B F5B -56.0(11) . .
O4B S2B C2B F5B 64.0(12) . .
O6B S2B C2B F5B -176.2(10) . .
O5B S2B C2B F4B 175.5(10) . .
O4B S2B C2B F4B -64.4(13) . .
O6B S2B C2B F4B 55.3(12) . .
O5B S2B C2B F6B 66.5(12) . .
O4B S2B C2B F6B -173.5(12) . .
O6B S2B C2B F6B -53.7(12) . .
S2B O4B Ag2 C5 -1.1(14) . 7_655
S2B O4B Ag2 O1 -171.9(10) . .
S2B O4B Ag2 O4A -61(3) . .
S2B O4B Ag2 Ag1 65.9(10) . .
S2B O4B Ag2 Ag1 45.8(9) . 7_655
S1 O1 Ag2 C5 60.9(7) . 7_655
S1 O1 Ag2 O4B -129.5(7) . .
S1 O1 Ag2 O4A -144.3(8) . .
S1 O1 Ag2 Ag1 -0.1(7) . .
S1 O1 Ag2 Ag1 -70.9(7) . 7_655
S2A O4A Ag2 C5 -98.6(13) . 7_655
S2A O4A Ag2 O4B 33(2) . .
S2A O4A Ag2 O1 100.3(13) . .
S2A O4A Ag2 Ag1 -32.6(18) . .
S2A O4A Ag2 Ag1 -37.2(13) . 7_655
N1 Ag1 Ag2 C5 179.6(2) . 7_655
O5B Ag1 Ag2 C5 -72.7(6) 7_655 7_655
Ag1 Ag1 Ag2 C5 98.58(16) 7_655 7_655
Ag2 Ag1 Ag2 C5 98.58(16) 7_655 7_655
C5 Ag1 Ag2 O4B -122.8(5) 7_655 .
N1 Ag1 Ag2 O4B 56.9(5) . .
O5B Ag1 Ag2 O4B 164.5(8) 7_655 .
Ag1 Ag1 Ag2 O4B -24.2(5) 7_655 .
Ag2 Ag1 Ag2 O4B -24.2(5) 7_655 .
C5 Ag1 Ag2 O1 135.1(3) 7_655 .
N1 Ag1 Ag2 O1 -45.3(2) . .
O5B Ag1 Ag2 O1 62.4(6) 7_655 .
Ag1 Ag1 Ag2 O1 -126.3(2) 7_655 .
Ag2 Ag1 Ag2 O1 -126.3(2) 7_655 .
C5 Ag1 Ag2 O4A -104.1(7) 7_655 .
N1 Ag1 Ag2 O4A 75.5(7) . .
O5B Ag1 Ag2 O4A -176.8(10) 7_655 .
Ag1 Ag1 Ag2 O4A -5.5(7) 7_655 .
Ag2 Ag1 Ag2 O4A -5.5(7) 7_655 .
C5 Ag1 Ag2 Ag1 -98.58(16) 7_655 7_655
N1 Ag1 Ag2 Ag1 81.06(11) . 7_655
O5B Ag1 Ag2 Ag1 -171.3(6) 7_655 7_655
Ag2 Ag1 Ag2 Ag1 0.0 7_655 7_655
C5 S2 N1 C3 -175.5(4) . .
C9 S2 N1 C3 -49.3(5) . .
C2 S2 N1 C3 65.5(5) . .
C5 S2 N1 Ag1 -30.9(4) . .
C9 S2 N1 Ag1 95.3(3) . .
C2 S2 N1 Ag1 -150.0(3) . .
C5 Ag1 N1 C3 83.9(6) 7_655 .
O5B Ag1 N1 C3 -71.0(5) 7_655 .
Ag1 Ag1 N1 C3 149.5(4) 7_655 .
Ag2 Ag1 N1 C3 83.1(4) . .
Ag2 Ag1 N1 C3 -156.4(4) 7_655 .
C5 Ag1 N1 S2 -61.1(6) 7_655 .
O5B Ag1 N1 S2 144.0(4) 7_655 .
Ag1 Ag1 N1 S2 4.5(3) 7_655 .
Ag2 Ag1 N1 S2 -61.9(3) . .
Ag2 Ag1 N1 S2 58.6(3) 7_655 .
N1 S2 C2 C8 28.5(5) . .
C5 S2 C2 C8 -89.3(5) . .
C9 S2 C2 C8 147.5(4) . .
N1 S2 C2 C7 -160.4(4) . .
C5 S2 C2 C7 81.8(5) . .
C9 S2 C2 C7 -41.3(5) . .
N1 S2 C5 Se1 -177.3(3) . .
C9 S2 C5 Se1 58.8(3) . .
C2 S2 C5 Se1 -57.6(4) . .
N1 S2 C5 Ag2 -40.6(3) . 7_655
C9 S2 C5 Ag2 -164.5(2) . 7_655
C2 S2 C5 Ag2 79.0(4) . 7_655
N1 S2 C5 Ag1 53.9(4) . 7_655
C9 S2 C5 Ag1 -70.0(4) . 7_655
C2 S2 C5 Ag1 173.5(4) . 7_655
C8 C2 C7 C10 0.2(9) . .
S2 C2 C7 C10 -170.3(5) . .
C7 C2 C8 C15 1.0(9) . .
S2 C2 C8 C15 172.1(5) . .
C14 C4 C9 C11 -0.4(9) . .
C14 C4 C9 S2 -170.1(5) . .
N1 S2 C9 C11 -87.5(5) . .
C5 S2 C9 C11 34.4(5) . .
C2 S2 C9 C11 153.8(5) . .
N1 S2 C9 C4 82.6(5) . .
C5 S2 C9 C4 -155.5(5) . .
C2 S2 C9 C4 -36.0(5) . .
C2 C7 C10 C12 -1.0(11) . .
C4 C9 C11 C6 0.4(9) . .
S2 C9 C11 C6 170.4(5) . .
C13 C6 C11 C9 -0.2(9) . .
C7 C10 C12 C15 0.4(12) . .
C11 C6 C13 C14 -0.1(10) . .
C6 C13 C14 C4 0.1(10) . .
C9 C4 C14 C13 0.1(10) . .
C2 C8 C15 C12 -1.6(11) . .
C10 C12 C15 C8 0.9(12) . .
S2 C5 Se1 C19 -156.7(3) . .
Ag2 C5 Se1 C19 74.2(3) 7_655 .
Ag1 C5 Se1 C19 -23.9(3) 7_655 .
S2 C5 Se1 C16 101.9(3) . .
Ag2 C5 Se1 C16 -27.1(4) 7_655 .
Ag1 C5 Se1 C16 -125.3(3) 7_655 .
C5 Se1 C16 C22 -15.1(6) . .
C19 Se1 C16 C22 -119.1(5) . .
C5 Se1 C16 C17 166.5(5) . .
C19 Se1 C16 C17 62.5(5) . .
C22 C16 C17 C18 -0.4(11) . .
Se1 C16 C17 C18 178.1(6) . .
C16 C17 C18 C21 -1.2(12) . .
C5 Se1 C19 C24 132.2(5) . .
C16 Se1 C19 C24 -118.9(5) . .
C5 Se1 C19 C20 -51.7(5) . .
C16 Se1 C19 C20 57.3(5) . .
C24 C19 C20 C26 -1.8(9) . .
Se1 C19 C20 C26 -177.6(4) . .
C17 C18 C21 C23 2.1(12) . .
C17 C16 C22 C23 1.0(10) . .
Se1 C16 C22 C23 -177.3(5) . .
C18 C21 C23 C22 -1.5(11) . .
C16 C22 C23 C21 0.0(11) . .
C20 C19 C24 C25 0.9(10) . .
Se1 C19 C24 C25 176.9(6) . .
C19 C24 C25 C27 0.3(12) . .
C19 C20 C26 C27 1.4(10) . .
C20 C26 C27 C25 -0.3(12) . .
C24 C25 C27 C26 -0.6(13) . .
